data_4102086
loop_
_publ_author_name
'Phoebe K. Allan'
'Bo Xiao'
'Simon J. Teat'
'Jason W. Knight'
'Russell E. Morris'

_publ_section_title
;
 In Situ Single-Crystal Diffraction Studies of the Structural Transition
 of Metal-Organic Framework Copper 5-Sulfoisophthalate, Cu-SIP-3
;
_journal_name_full 'Journal of the American Chemical Society'
_journal_page_first 3605
_journal_page_last 3611
_journal_paper_doi 10.1021/ja910600b
_journal_volume 132
_journal_year 2010
_chemical_formula_sum 'C16 H6 Cu4 O16 S4'
_chemical_formula_weight 3089.95
_chemical_name_systematic
;
 ?
;
_space_group_IT_number 14
_symmetry_cell_setting monoclinic
_symmetry_space_group_name_Hall '-P 2yn'
_symmetry_space_group_name_H-M 'P 1 21/n 1'
_atom_sites_solution_hydrogens geom
_atom_sites_solution_primary direct
_atom_sites_solution_secondary difmap
_audit_creation_method SHELXL-97
_audit_update_record
;
2010-01-26 # Formatted by publCIF
;
_cell_angle_alpha 90.00
_cell_angle_beta 139.172(10)
_cell_angle_gamma 90.00
_cell_formula_units_Z 8
_cell_length_a 13.796(2)
_cell_length_b 19.430(4)
_cell_length_c 12.057(3)
_cell_measurement_pressure 101.31
_cell_measurement_reflns_used 6899
_cell_measurement_temperature 445(2)
_cell_measurement_theta_max 22.2
_cell_measurement_theta_min 2.7
_cell_volume 2113.0(9)
_computing_cell_refinement 'SAINT (Bruker, 2006)'
_computing_data_collection 'APEXII (Bruker, 2006)'
_computing_data_reduction 'SAINT (Bruker, 2006)'
_computing_molecular_graphics 'Diamond 2.1a (Brandenbergy, 1999)'
_computing_publication_material 'SHELXL97 (Sheldrick, 1997)'
_computing_structure_refinement 'SHELXL-97 (Sheldrick, 1997)'
_computing_structure_solution 'SIR97 (Altomare <i> et. al. </i>, 1999)'
_diffrn_ambient_temperature 445(2)
_diffrn_measured_fraction_theta_full 0.997
_diffrn_measured_fraction_theta_max 0.997
_diffrn_measurement_device_type 'Bruker AXS APEXII'
_diffrn_radiation_monochromator 'Si(111) Crystal'
_diffrn_radiation_source '11.3.1 ALS, LBNL. CA'
_diffrn_radiation_type synchrotron
_diffrn_radiation_wavelength 0.77490
_diffrn_reflns_av_R_equivalents 0.0432
_diffrn_reflns_av_sigmaI/netI 0.0494
_diffrn_reflns_limit_h_max 14
_diffrn_reflns_limit_h_min -14
_diffrn_reflns_limit_k_max 20
_diffrn_reflns_limit_k_min -18
_diffrn_reflns_limit_l_max 12
_diffrn_reflns_limit_l_min -12
_diffrn_reflns_number 6899
_diffrn_reflns_theta_full 22.21
_diffrn_reflns_theta_max 22.21
_diffrn_reflns_theta_min 2.71
_diffrn_standards_decay_% -
_diffrn_standards_interval_count -
_diffrn_standards_interval_time -
_diffrn_standards_number -
_exptl_absorpt_coefficient_mu 4.258
_exptl_absorpt_correction_type multi-scan
_exptl_crystal_colour blue
_exptl_crystal_density_diffrn 2.428
_exptl_crystal_density_method 'not measured'
_exptl_crystal_description 'Block, well formed'
_exptl_crystal_F_000 1512
_exptl_crystal_size_max 0.1
_exptl_crystal_size_mid 0.07
_exptl_crystal_size_min 0.03
_refine_diff_density_max 1.025
_refine_diff_density_min -0.714
_refine_diff_density_rms 0.132
_refine_ls_extinction_method none
_refine_ls_goodness_of_fit_ref 0.873
_refine_ls_hydrogen_treatment constr
_refine_ls_matrix_type full
_refine_ls_number_parameters 343
_refine_ls_number_reflns 2658
_refine_ls_number_restraints 0
_refine_ls_restrained_S_all 0.873
_refine_ls_R_factor_all 0.0769
_refine_ls_R_factor_gt 0.0478
_refine_ls_shift/su_max 0.000
_refine_ls_shift/su_mean 0.000
_refine_ls_structure_factor_coef Fsqd
_refine_ls_weighting_details 'calc w=1/[\s^2^(Fo^2^)+(0.1097P)^2^+5.3801P] where P=(Fo^2^+2Fc^2^)/3'
_refine_ls_weighting_scheme calc
_refine_ls_wR_factor_gt 0.1223
_refine_ls_wR_factor_ref 0.1486
_reflns_number_gt 1821
_reflns_number_total 2658
_reflns_threshold_expression >2sigma(I)
_cod_data_source_file ja910600b_445K.cif
_cod_data_source_block 445k
_cod_original_cell_volume 2112.9(8)
_cod_database_code 4102086

loop_
_symmetry_equiv_pos_as_xyz
'x, y, z'
'-x+1/2, y+1/2, -z+1/2'
'-x, -y, -z'
'x-1/2, -y-1/2, z-1/2'

loop_
_atom_site_label
_atom_site_type_symbol
_atom_site_fract_x
_atom_site_fract_y
_atom_site_fract_z
_atom_site_U_iso_or_equiv
_atom_site_adp_type
_atom_site_occupancy
_atom_site_symmetry_multiplicity
_atom_site_calc_flag
_atom_site_refinement_flags
_atom_site_disorder_assembly
_atom_site_disorder_group
Cu1 Cu 1.18396(14) 0.06497(5) 0.22400(18) 0.0439(4) Uani 1 1 d . . .
Cu2 Cu 0.78689(14) -0.04892(5) 0.23123(18) 0.0458(4) Uani 1 1 d . . .
Cu3 Cu 0.94593(14) 0.08248(5) 0.23144(18) 0.0471(4) Uani 1 1 d . . .
Cu4 Cu 1.07124(15) -0.05850(5) 0.30315(19) 0.0500(4) Uani 1 1 d . . .
S1 S 0.8003(3) 0.41541(11) 0.1094(4) 0.0418(7) Uani 1 1 d . . .
S2 S 0.2791(3) 0.10656(13) 0.0840(4) 0.0457(7) Uani 1 1 d . . .
O1 O 0.3362(7) 0.0947(3) 0.2454(9) 0.0421(16) Uani 1 1 d . . .
O2 O 1.1489(7) 0.1595(3) 0.2265(9) 0.0472(18) Uani 1 1 d . . .
O3 O 0.8532(7) -0.1416(3) 0.2785(9) 0.0443(18) Uani 1 1 d . . .
O4 O 1.0821(7) -0.1379(3) 0.4041(9) 0.0428(17) Uani 1 1 d . . .
O5 O 0.7888(8) 0.4828(3) 0.0472(10) 0.062(2) Uani 1 1 d . . .
O6 O 0.8551(7) 0.4196(3) 0.2713(9) 0.0501(18) Uani 1 1 d . . .
O7 O 0.6652(7) 0.3753(3) -0.0147(9) 0.0494(18) Uani 1 1 d . . .
O8 O 0.8214(9) 0.1287(3) 0.2288(11) 0.064(2) Uani 1 1 d . . .
O9 O 0.9271(8) 0.1606(3) 0.1182(10) 0.0512(19) Uani 1 1 d . . .
O10 O 1.1926(8) -0.1067(3) 0.3010(11) 0.059(2) Uani 1 1 d . . .
O11 O 0.2594(9) 0.0429(4) 0.0053(11) 0.069(2) Uani 1 1 d . . .
C1 C 0.4174(11) 0.1506(5) 0.1272(13) 0.041(2) Uani 1 1 d . . .
O12 O 0.9744(7) -0.0052(3) 0.3399(8) 0.0388(16) Uani 1 1 d . . .
C2 C 0.5228(10) 0.2537(4) 0.1489(12) 0.034(2) Uani 1 1 d . . .
C3 C 1.1403(11) 0.3026(4) 0.1969(13) 0.042(3) Uani 1 1 d . . .
H021 H 1.2073 0.2797 0.2095 0.051 Uiso 1 1 calc R . .
O13 O 0.1471(8) 0.1487(5) -0.0277(10) 0.074(3) Uani 1 1 d . . .
C4 C 1.0424(11) 0.4082(5) 0.1848(13) 0.044(3) Uani 1 1 d . . .
H023 H 1.0456 0.4559 0.1934 0.052 Uiso 1 1 calc R . .
O14 O 1.0238(7) 0.0259(3) 0.1752(9) 0.0421(16) Uani 1 1 d . . .
C5 C 0.6244(10) 0.2157(4) 0.1745(13) 0.041(2) Uani 1 1 d . . .
H025 H 0.6946 0.2377 0.1914 0.049 Uiso 1 1 calc R . .
C6 C 1.0386(10) 0.2662(4) 0.1709(13) 0.036(2) Uani 1 1 d . . .
C7 C 0.5184(11) 0.1119(4) 0.1559(13) 0.041(2) Uani 1 1 d . . .
H027 H 0.5190 0.0642 0.1628 0.049 Uiso 1 1 calc R . .
O15 O 0.6973(10) 0.0382(3) 0.1789(14) 0.092(3) Uani 1 1 d . . .
O16 O 1.2184(10) -0.0255(4) 0.1961(13) 0.079(3) Uani 1 1 d . . .
C8 C 0.4201(10) 0.2218(4) 0.1259(12) 0.038(2) Uani 1 1 d . . .
H030 H 0.3533 0.2475 0.1097 0.046 Uiso 1 1 calc R . .
C9 C 0.9378(11) 0.3712(4) 0.1523(13) 0.040(2) Uani 1 1 d . . .
C10 C 0.9356(11) 0.2998(4) 0.1455(13) 0.043(3) Uani 1 1 d . . .
H032 H 0.8649 0.2751 0.1237 0.052 Uiso 1 1 calc R . .
C11 C 0.6183(11) 0.1445(4) 0.1742(13) 0.041(2) Uani 1 1 d . . .
C12 C 1.1413(11) 0.3746(4) 0.2042(13) 0.042(3) Uani 1 1 d . . .
C13 C 0.7245(12) 0.1002(5) 0.1992(14) 0.045(3) Uani 1 1 d . . .
C14 C 1.0408(11) 0.1883(4) 0.1728(13) 0.037(2) Uani 1 1 d . . .
C15 C 0.9702(12) -0.1689(5) 0.3465(14) 0.043(3) Uani 1 1 d . . .
C16 C 1.2491(12) -0.0832(4) 0.2646(14) 0.044(3) Uani 1 1 d . . .

loop_
_atom_site_aniso_label
_atom_site_aniso_U_11
_atom_site_aniso_U_22
_atom_site_aniso_U_33
_atom_site_aniso_U_23
_atom_site_aniso_U_13
_atom_site_aniso_U_12
Cu1 0.0561(9) 0.0155(6) 0.0952(10) 0.0024(6) 0.0671(9) 0.0019(5)
Cu2 0.0549(8) 0.0134(6) 0.1017(11) -0.0001(6) 0.0684(9) 0.0000(5)
Cu3 0.0585(9) 0.0173(6) 0.1050(11) 0.0061(6) 0.0730(9) 0.0040(5)
Cu4 0.0653(9) 0.0188(6) 0.1116(12) 0.0140(6) 0.0798(10) 0.0100(6)
S1 0.0432(16) 0.0217(12) 0.080(2) 0.0030(12) 0.0523(17) 0.0048(11)
S2 0.0445(17) 0.0403(15) 0.072(2) -0.0070(13) 0.0498(16) -0.0113(12)
O1 0.038(4) 0.033(4) 0.066(5) 0.002(3) 0.042(4) 0.000(3)
O2 0.056(5) 0.016(3) 0.104(6) 0.000(3) 0.070(5) 0.001(3)
O3 0.056(5) 0.015(3) 0.093(5) 0.002(3) 0.065(5) 0.002(3)
O4 0.047(4) 0.022(3) 0.080(5) 0.009(3) 0.054(4) 0.001(3)
O5 0.058(5) 0.040(4) 0.103(6) 0.023(4) 0.065(5) 0.016(4)
O6 0.048(4) 0.044(4) 0.075(5) -0.004(4) 0.051(4) 0.000(3)
O7 0.040(4) 0.042(4) 0.072(5) -0.008(3) 0.044(4) -0.005(3)
O8 0.073(5) 0.024(4) 0.146(7) 0.008(4) 0.098(6) 0.005(4)
O9 0.057(5) 0.022(3) 0.102(6) 0.011(3) 0.068(5) 0.004(3)
O10 0.080(5) 0.024(3) 0.137(7) 0.013(4) 0.100(6) 0.008(3)
O11 0.094(6) 0.051(5) 0.113(7) -0.043(4) 0.093(6) -0.047(4)
C1 0.045(6) 0.030(5) 0.074(7) -0.003(5) 0.052(6) -0.005(5)
O12 0.044(4) 0.021(3) 0.076(5) 0.003(3) 0.052(4) 0.001(3)
C2 0.036(6) 0.015(4) 0.068(7) 0.000(4) 0.045(6) -0.002(4)
C3 0.057(7) 0.020(5) 0.087(8) 0.005(5) 0.065(7) 0.007(4)
O13 0.042(5) 0.103(7) 0.089(6) 0.032(5) 0.052(5) 0.021(5)
C4 0.058(7) 0.024(5) 0.085(8) -0.003(5) 0.064(7) -0.002(5)
O14 0.052(4) 0.022(3) 0.084(5) 0.006(3) 0.060(4) 0.004(3)
C5 0.043(6) 0.019(5) 0.080(8) 0.002(4) 0.052(6) -0.001(4)
C6 0.050(6) 0.018(5) 0.072(7) -0.005(4) 0.055(6) -0.002(4)
C7 0.042(6) 0.016(5) 0.078(8) -0.001(5) 0.049(6) -0.002(4)
O15 0.103(7) 0.014(4) 0.223(11) 0.007(5) 0.141(8) 0.007(4)
O16 0.111(7) 0.030(4) 0.178(9) 0.019(5) 0.132(8) 0.017(4)
C8 0.040(6) 0.026(5) 0.071(7) -0.007(5) 0.048(6) -0.004(4)
C9 0.043(6) 0.024(5) 0.071(7) 0.006(5) 0.048(6) 0.010(4)
C10 0.058(7) 0.023(5) 0.085(8) -0.003(5) 0.064(7) -0.003(5)
C11 0.046(6) 0.021(5) 0.077(7) -0.001(4) 0.052(6) 0.003(4)
C12 0.054(7) 0.024(5) 0.081(8) -0.001(5) 0.060(7) -0.004(4)
C13 0.054(7) 0.021(5) 0.093(8) -0.001(5) 0.065(7) 0.001(5)
C14 0.047(7) 0.021(5) 0.073(7) 0.002(4) 0.053(6) -0.002(5)
C15 0.053(7) 0.022(5) 0.079(8) 0.008(5) 0.057(7) 0.006(5)
C16 0.064(7) 0.009(5) 0.092(8) 0.001(5) 0.068(7) 0.002(4)

loop_
_atom_type_symbol
_atom_type_description
_atom_type_scat_dispersion_real
_atom_type_scat_dispersion_imag
_atom_type_scat_source
C C 0.0033 0.0016 'International Tables Vol C Tables 4.2.6.8 and 6.1.1.4'
H H 0.0000 0.0000 'International Tables Vol C Tables 4.2.6.8 and 6.1.1.4'
O O 0.0106 0.0060 'International Tables Vol C Tables 4.2.6.8 and 6.1.1.4'
S S 0.1246 0.1234 'International Tables Vol C Tables 4.2.6.8 and 6.1.1.4'
Cu Cu 0.3201 1.2651 'International Tables Vol C Tables 4.2.6.8 and 6.1.1.4'

loop_
_geom_angle_atom_site_label_1
_geom_angle_atom_site_label_2
_geom_angle_atom_site_label_3
_geom_angle
_geom_angle_site_symmetry_1
_geom_angle_site_symmetry_3
_geom_angle_publ_flag
O2 Cu1 O16 170.7(3) . . ?
O2 Cu1 O14 97.8(2) . . ?
O16 Cu1 O14 88.0(3) . . ?
O2 Cu1 O1 88.5(2) . 1_655 ?
O16 Cu1 O1 85.0(3) . 1_655 ?
O14 Cu1 O1 170.9(3) . 1_655 ?
O15 Cu2 O3 171.0(3) . . ?
O15 Cu2 O12 91.9(3) . . ?
O3 Cu2 O12 96.6(2) . . ?
O15 Cu2 O6 83.4(3) . 2_645 ?
O3 Cu2 O6 87.7(3) . 2_645 ?
O12 Cu2 O6 153.2(3) . 2_645 ?
O15 Cu2 O11 92.3(4) . 3_655 ?
O3 Cu2 O11 92.2(3) . 3_655 ?
O12 Cu2 O11 78.9(2) . 3_655 ?
O6 Cu2 O11 127.5(3) 2_645 3_655 ?
O8 Cu3 O9 88.9(3) . . ?
O8 Cu3 O14 164.9(3) . . ?
O9 Cu3 O14 90.7(3) . . ?
O8 Cu3 O12 98.0(3) . . ?
O9 Cu3 O12 172.8(2) . . ?
O14 Cu3 O12 82.1(2) . . ?
O8 Cu3 O7 96.7(3) . 4_666 ?
O9 Cu3 O7 89.9(3) . 4_666 ?
O14 Cu3 O7 98.4(3) . 4_666 ?
O12 Cu3 O7 91.4(2) . 4_666 ?
O8 Cu3 Cu4 138.3(2) . . ?
O9 Cu3 Cu4 131.69(19) . . ?
O14 Cu3 Cu4 41.20(17) . . ?
O12 Cu3 Cu4 41.13(15) . . ?
O7 Cu3 Cu4 92.96(17) 4_666 . ?
O4 Cu4 O10 88.1(3) . . ?
O4 Cu4 O12 91.2(2) . . ?
O10 Cu4 O12 171.6(3) . . ?
O4 Cu4 O14 170.1(3) . . ?
O10 Cu4 O14 99.7(2) . . ?
O12 Cu4 O14 82.0(2) . . ?
O4 Cu4 Cu3 132.52(19) . . ?
O10 Cu4 Cu3 138.98(19) . . ?
O12 Cu4 Cu3 41.35(16) . . ?
O14 Cu4 Cu3 40.92(16) . . ?
O7 S1 O5 113.4(5) . . ?
O7 S1 O6 111.7(4) . . ?
O5 S1 O6 112.3(4) . . ?
O7 S1 C9 107.4(4) . . ?
O5 S1 C9 105.3(4) . . ?
O6 S1 C9 106.2(4) . . ?
O13 S2 O11 113.1(5) . . ?
O13 S2 O1 111.0(4) . . ?
O11 S2 O1 112.4(4) . . ?
O13 S2 C1 108.6(5) . . ?
O11 S2 C1 103.4(4) . . ?
O1 S2 C1 108.0(4) . . ?
S2 O1 Cu1 114.7(4) . 1_455 ?
C14 O2 Cu1 131.0(6) . . ?
C15 O3 Cu2 133.6(6) . . ?
C15 O4 Cu4 124.2(6) . . ?
S1 O6 Cu2 118.4(4) . 2_655 ?
S1 O7 Cu3 123.9(4) . 4_565 ?
C13 O8 Cu3 124.1(6) . . ?
C14 O9 Cu3 120.9(6) . . ?
C16 O10 Cu4 127.6(6) . . ?
S2 O11 Cu2 118.8(4) . 3_655 ?
C7 C1 C8 121.2(8) . . ?
C7 C1 S2 118.0(7) . . ?
C8 C1 S2 120.7(7) . . ?
Cu4 O12 Cu3 97.5(2) . . ?
Cu4 O12 Cu2 112.7(3) . . ?
Cu3 O12 Cu2 114.7(3) . . ?
C8 C2 C5 121.2(8) . . ?
C8 C2 C15 119.1(7) . 2_655 ?
C5 C2 C15 119.7(7) . 2_655 ?
C6 C3 C12 119.2(8) . . ?
C12 C4 C9 119.7(8) . . ?
Cu1 O14 Cu3 117.6(3) . . ?
Cu1 O14 Cu4 116.8(3) . . ?
Cu3 O14 Cu4 97.9(3) . . ?
C11 C5 C2 118.6(8) . . ?
C10 C6 C3 120.6(8) . . ?
C10 C6 C14 119.1(8) . . ?
C3 C6 C14 120.3(7) . . ?
C11 C7 C1 119.3(8) . . ?
C13 O15 Cu2 141.5(7) . . ?
C16 O16 Cu1 134.9(7) . . ?
C2 C8 C1 118.8(8) . . ?
C4 C9 C10 120.6(8) . . ?
C4 C9 S1 119.4(7) . . ?
C10 C9 S1 120.0(7) . . ?
C6 C10 C9 119.4(8) . . ?
C7 C11 C5 120.8(8) . . ?
C7 C11 C13 118.1(8) . . ?
C5 C11 C13 121.1(8) . . ?
C4 C12 C3 120.4(8) . . ?
C4 C12 C16 118.0(8) . 2_755 ?
C3 C12 C16 121.6(8) . 2_755 ?
O8 C13 O15 127.0(8) . . ?
O8 C13 C11 118.6(8) . . ?
O15 C13 C11 114.3(8) . . ?
O2 C14 O9 127.8(8) . . ?
O2 C14 C6 117.9(8) . . ?
O9 C14 C6 114.3(8) . . ?
O3 C15 O4 126.2(8) . . ?
O3 C15 C2 117.6(8) . 2_645 ?
O4 C15 C2 116.0(8) . 2_645 ?
O10 C16 O16 124.9(9) . . ?
O10 C16 C12 119.8(8) . 2_745 ?
O16 C16 C12 115.3(8) . 2_745 ?

loop_
_geom_bond_atom_site_label_1
_geom_bond_atom_site_label_2
_geom_bond_distance
_geom_bond_site_symmetry_2
_geom_bond_publ_flag
Cu1 O2 1.905(6) . ?
Cu1 O16 1.915(7) . ?
Cu1 O14 1.959(6) . ?
Cu1 O1 1.998(6) 1_655 ?
Cu2 O15 1.900(6) . ?
Cu2 O3 1.901(6) . ?
Cu2 O12 2.000(6) . ?
Cu2 O6 2.030(6) 2_645 ?
Cu2 O11 2.408(7) 3_655 ?
Cu3 O8 1.917(6) . ?
Cu3 O9 1.923(6) . ?
Cu3 O14 1.981(6) . ?
Cu3 O12 1.997(6) . ?
Cu3 O7 2.276(7) 4_666 ?
Cu3 Cu4 2.9961(16) . ?
Cu4 O4 1.899(6) . ?
Cu4 O10 1.935(6) . ?
Cu4 O12 1.988(5) . ?
Cu4 O14 1.992(6) . ?
S1 O7 1.449(7) . ?
S1 O5 1.457(7) . ?
S1 O6 1.468(7) . ?
S1 C9 1.766(9) . ?
S2 O13 1.446(8) . ?
S2 O11 1.454(7) . ?
S2 O1 1.463(7) . ?
S2 C1 1.772(9) . ?
O1 Cu1 1.998(6) 1_455 ?
O2 C14 1.222(10) . ?
O3 C15 1.248(11) . ?
O4 C15 1.267(11) . ?
O6 Cu2 2.030(6) 2_655 ?
O7 Cu3 2.276(7) 4_565 ?
O8 C13 1.224(11) . ?
O9 C14 1.273(10) . ?
O10 C16 1.236(11) . ?
O11 Cu2 2.408(7) 3_655 ?
C1 C7 1.376(12) . ?
C1 C8 1.385(12) . ?
C2 C8 1.369(11) . ?
C2 C5 1.396(12) . ?
C2 C15 1.506(12) 2_655 ?
C3 C6 1.379(12) . ?
C3 C12 1.400(12) . ?
C4 C12 1.364(12) . ?
C4 C9 1.379(12) . ?
C5 C11 1.385(12) . ?
C6 C10 1.372(12) . ?
C6 C14 1.514(12) . ?
C7 C11 1.374(12) . ?
O15 C13 1.232(11) . ?
O16 C16 1.260(11) . ?
C9 C10 1.387(12) . ?
C11 C13 1.519(12) . ?
C12 C16 1.497(12) 2_755 ?
C15 C2 1.506(12) 2_645 ?
C16 C12 1.497(12) 2_745 ?
